data_1514985
loop_
_publ_author_name
'Gong, Wei'
'Singidi, Ramakrishna Reddy'
'Gallucci, Judith C.'
'RajanBabu, T. V.'

_publ_section_title
;
 On the stereochemistry of acetylide additions to highly functionalized
 biphenylcarbaldehydes and multi-component cyclization of 1,n-diynes.
 Syntheses of dibenzocyclooctadiene lignans
;
_journal_issue 4
_journal_name_full 'Chemical Science'
_journal_page_first 1221
_journal_paper_doi 10.1039/c2sc00920j
_journal_volume 3
_journal_year 2012
_chemical_absolute_configuration ad
_chemical_compound_source 'synthesis as described'
_chemical_formula_moiety 'C28 H35 N1 O7 Si1'
_chemical_formula_sum 'C28 H35 N O7 Si'
_chemical_formula_weight 525.66
_chemical_name_common 'RajanBabu 1762'
_chemical_name_systematic
;
?
;
_space_group_IT_number 4
_symmetry_cell_setting monoclinic
_symmetry_Int_Tables_number 4
_symmetry_space_group_name_Hall 'P 2yb'
_symmetry_space_group_name_H-M 'P 1 21 1'
_atom_sites_solution_hydrogens geom
_atom_sites_solution_primary direct
_atom_sites_solution_secondary difmap
_audit_conform_dict_location ftp://ftp.iucr.org/pub/cif_core.dic
_audit_conform_dict_name cif_core.dic
_audit_conform_dict_version 2.4
_audit_creation_date 2011-05-05T16:13:21-00:00
_audit_creation_method 'WinGX routine CIF_UPDATE'
_cell_angle_alpha 90
_cell_angle_beta 104.877(1)
_cell_angle_gamma 90
_cell_formula_units_Z 2
_cell_length_a 11.4194(1)
_cell_length_b 10.9563(1)
_cell_length_c 12.2162(1)
_cell_measurement_reflns_used 3563
_cell_measurement_temperature 150(2)
_cell_measurement_theta_max 27.485
_cell_measurement_theta_min 2.037
_cell_measurement_wavelength 0.71073
_cell_volume 1477.19(2)
_computing_cell_refinement 'HKL Scalepack (Otwinowski & Minor 1997)'
_computing_data_collection 'Collect (Nonius BV, 1997-2000)'
_computing_data_reduction 'HKL Denzo and Scalepack (Otwinowski & Minor 1997)'
_computing_molecular_graphics 'Ortep-3 for Windows (Farrugia, 1997)'
_computing_publication_material 'WinGX publication routines (Farrugia, 1999)'
_computing_structure_refinement 'SHELXL-97 (Sheldrick, 2008)'
_computing_structure_solution 'SHELXS-97 (Sheldrick, 2008)'
_diffrn_ambient_temperature 150(2)
_diffrn_detector 'CCD plate'
_diffrn_detector_area_resol_mean 9
_diffrn_measured_fraction_theta_full 0.999
_diffrn_measured_fraction_theta_max 0.999
_diffrn_measurement_device '95mm CCD camera on \k-goniostat'
_diffrn_measurement_device_type 'Nonius KappaCCD'
_diffrn_measurement_method 'phi and omega scans'
_diffrn_orient_matrix_type 'by Nonius Collect from scalepack cell'
_diffrn_orient_matrix_UB_11 -0.684225E-1
_diffrn_orient_matrix_UB_12 0.561054E-1
_diffrn_orient_matrix_UB_13 0.22236E-2
_diffrn_orient_matrix_UB_21 0.10018E-2
_diffrn_orient_matrix_UB_22 0.327975E-1
_diffrn_orient_matrix_UB_23 -0.761451E-1
_diffrn_orient_matrix_UB_31 -0.593891E-1
_diffrn_orient_matrix_UB_32 -0.640861E-1
_diffrn_orient_matrix_UB_33 -0.370223E-1
_diffrn_radiation_monochromator graphite
_diffrn_radiation_probe x-ray
_diffrn_radiation_type MoK\a
_diffrn_radiation_wavelength 0.71073
_diffrn_reflns_av_R_equivalents 0.038
_diffrn_reflns_limit_h_max 14
_diffrn_reflns_limit_h_min -14
_diffrn_reflns_limit_k_max 14
_diffrn_reflns_limit_k_min -14
_diffrn_reflns_limit_l_max 15
_diffrn_reflns_limit_l_min -15
_diffrn_reflns_number 43607
_diffrn_reflns_theta_full 27.46
_diffrn_reflns_theta_max 27.46
_diffrn_reflns_theta_min 2.18
_diffrn_source 'Enraf Nonius FR590'
_exptl_absorpt_coefficient_mu 0.122
_exptl_absorpt_correction_type none
_exptl_crystal_colour colourless
_exptl_crystal_density_diffrn 1.182
_exptl_crystal_density_method 'not measured'
_exptl_crystal_description 'rectangular block'
_exptl_crystal_F_000 560
_exptl_crystal_size_max 0.38
_exptl_crystal_size_mid 0.38
_exptl_crystal_size_min 0.19
_refine_diff_density_max 0.298
_refine_diff_density_min -0.232
_refine_diff_density_rms 0.041
_refine_ls_abs_structure_details 'Flack H D (1983), Acta Cryst. A39, 876-881'
_refine_ls_abs_structure_Flack -0.05(13)
_refine_ls_extinction_method none
_refine_ls_goodness_of_fit_ref 1.027
_refine_ls_hydrogen_treatment mixed
_refine_ls_matrix_type full
_refine_ls_number_parameters 346
_refine_ls_number_reflns 6764
_refine_ls_number_restraints 1
_refine_ls_restrained_S_all 1.027
_refine_ls_R_factor_all 0.0599
_refine_ls_R_factor_gt 0.0426
_refine_ls_shift/su_max 0.027
_refine_ls_shift/su_mean 0.001
_refine_ls_structure_factor_coef Fsqd
_refine_ls_weighting_details 'w=1/[\s^2^(Fo^2^)+(0.0671P)^2^+0.1577P] where P=(Fo^2^+2Fc^2^)/3'
_refine_ls_weighting_scheme calc
_refine_ls_wR_factor_gt 0.1043
_refine_ls_wR_factor_ref 0.1138
_reflns_number_gt 5446
_reflns_number_total 6764
_reflns_threshold_expression >2\s(I)
_cod_data_source_file c2sc00920j.txt
_cod_data_source_block RajanBabu1762
_cod_original_sg_symbol_H-M P21
_cod_database_code 1514985

loop_
_symmetry_equiv_pos_as_xyz
'x, y, z'
'-x, y+1/2, -z'

loop_
_atom_site_label
_atom_site_type_symbol
_atom_site_fract_x
_atom_site_fract_y
_atom_site_fract_z
_atom_site_U_iso_or_equiv
_atom_site_adp_type
_atom_site_occupancy
_atom_site_symmetry_multiplicity
_atom_site_calc_flag
_atom_site_refinement_flags
C1 C 0.13601(15) 0.88515(16) 0.76583(14) 0.0283(4) Uani 1 1 d .
C2 C 0.21121(16) 0.84615(17) 0.69845(14) 0.0301(4) Uani 1 1 d .
C3 C 0.19127(17) 0.88768(19) 0.58603(15) 0.0351(4) Uani 1 1 d .
H3 H 0.2419 0.8622 0.5396 0.042 Uiso 1 1 calc R
C4 C 0.09743(17) 0.96526(19) 0.54633(15) 0.0358(4) Uani 1 1 d .
C5 C 0.02344(17) 1.00447(19) 0.61270(15) 0.0357(4) Uani 1 1 d .
C6 C 0.04068(16) 0.96665(18) 0.72312(14) 0.0331(4) Uani 1 1 d .
H6 H -0.01 0.9947 0.7686 0.04 Uiso 1 1 calc R
C7 C -0.0416(2) 1.0905(3) 0.44259(19) 0.0657(8) Uani 1 1 d .
H7A H -0.114 1.0629 0.3843 0.079 Uiso 1 1 calc R
H7B H -0.0246 1.1762 0.4261 0.079 Uiso 1 1 calc R
C8 C 0.32199(17) 0.76932(19) 0.74872(16) 0.0375(4) Uani 1 1 d .
H8 H 0.307 0.7213 0.8134 0.045 Uiso 1 1 calc R
C9 C 0.35105(18) 0.68388(19) 0.66655(16) 0.0388(4) Uani 1 1 d .
C10 C 0.3718(2) 0.6143(2) 0.59814(19) 0.0483(5) Uani 1 1 d .
C11 C 0.3014(4) 0.3695(5) 0.4853(5) 0.154(2) Uani 1 1 d .
H11A H 0.2271 0.3913 0.4282 0.232 Uiso 1 1 calc R
H11B H 0.2823 0.353 0.5576 0.232 Uiso 1 1 calc R
H11C H 0.3371 0.2964 0.4606 0.232 Uiso 1 1 calc R
C12 C 0.4060(6) 0.5654(5) 0.3662(3) 0.168(3) Uani 1 1 d .
H12A H 0.4728 0.6233 0.3723 0.252 Uiso 1 1 calc R
H12B H 0.3286 0.608 0.3383 0.252 Uiso 1 1 calc R
H12C H 0.4125 0.5001 0.3132 0.252 Uiso 1 1 calc R
C13 C 0.5595(3) 0.4373(4) 0.5788(3) 0.0984(12) Uani 1 1 d .
H13A H 0.5784 0.3667 0.5372 0.148 Uiso 1 1 calc R
H13B H 0.5561 0.4118 0.6548 0.148 Uiso 1 1 calc R
H13C H 0.6226 0.4995 0.5849 0.148 Uiso 1 1 calc R
C14 C 0.14996(16) 0.83808(16) 0.88413(14) 0.0283(4) Uani 1 1 d .
C15 C 0.20677(16) 0.90321(17) 0.98200(15) 0.0311(4) Uani 1 1 d .
C16 C 0.19920(18) 0.86398(19) 1.08852(15) 0.0358(4) Uani 1 1 d .
H16 H 0.2346 0.9118 1.1535 0.043 Uiso 1 1 calc R
C17 C 0.14050(18) 0.75581(18) 1.10061(15) 0.0361(4) Uani 1 1 d .
C18 C 0.09079(17) 0.68522(17) 1.00511(15) 0.0315(4) Uani 1 1 d .
C19 C 0.09277(16) 0.72787(16) 0.89799(14) 0.0294(4) Uani 1 1 d .
C20 C 0.1391(3) 0.7973(3) 1.29005(19) 0.0810(10) Uani 1 1 d .
H20A H 0.2241 0.8221 1.3168 0.121 Uiso 1 1 calc R
H20B H 0.1127 0.7597 1.3525 0.121 Uiso 1 1 calc R
H20C H 0.0889 0.8692 1.2627 0.121 Uiso 1 1 calc R
C21 C 0.1120(2) 0.47448(19) 1.0192(2) 0.0582(6) Uani 1 1 d .
H21A H 0.1389 0.4722 0.9492 0.087 Uiso 1 1 calc R
H21B H 0.0676 0.3994 1.0257 0.087 Uiso 1 1 calc R
H21C H 0.1827 0.4813 1.0843 0.087 Uiso 1 1 calc R
C22 C -0.09306(19) 0.6711(2) 0.77603(17) 0.0434(5) Uani 1 1 d .
H22A H -0.1225 0.6459 0.8412 0.065 Uiso 1 1 calc R
H22B H -0.1287 0.6184 0.7112 0.065 Uiso 1 1 calc R
H22C H -0.1165 0.756 0.7567 0.065 Uiso 1 1 calc R
C23 C 0.27773(16) 1.01448(18) 0.97660(14) 0.0340(4) Uani 1 1 d .
C24 C 0.3985(2) 1.1582(2) 0.93715(18) 0.0453(5) Uani 1 1 d .
H24 H 0.4885 1.1493 0.9549 0.054 Uiso 1 1 calc R
C25 C 0.3632(3) 1.1920(3) 1.0470(2) 0.0676(8) Uani 1 1 d .
H25A H 0.4351 1.1915 1.1127 0.081 Uiso 1 1 calc R
H25B H 0.3251 1.2737 1.0406 0.081 Uiso 1 1 calc R
C26 C 0.3582(2) 1.2467(2) 0.8387(2) 0.0582(6) Uani 1 1 d .
H26 H 0.3855 1.2119 0.7737 0.07 Uiso 1 1 calc R
C27 C 0.2243(3) 1.2631(3) 0.7991(3) 0.0942(11) Uani 1 1 d .
H27A H 0.1858 1.1839 0.7761 0.141 Uiso 1 1 calc R
H27B H 0.2052 1.3192 0.7345 0.141 Uiso 1 1 calc R
H27C H 0.1938 1.2969 0.8608 0.141 Uiso 1 1 calc R
C28 C 0.4227(3) 1.3701(3) 0.8678(3) 0.0746(8) Uani 1 1 d .
H28A H 0.3932 1.4106 0.9271 0.112 Uiso 1 1 calc R
H28B H 0.4059 1.4217 0.8 0.112 Uiso 1 1 calc R
H28C H 0.5103 1.3567 0.8949 0.112 Uiso 1 1 calc R
N N 0.34291(15) 1.03617(15) 0.90867(14) 0.0397(4) Uani 1 1 d .
O1 O -0.06356(14) 1.08239(15) 0.55189(11) 0.0510(4) Uani 1 1 d .
O2 O 0.05904(14) 1.01598(16) 0.44006(11) 0.0528(4) Uani 1 1 d .
O3 O 0.42529(13) 0.84608(16) 0.79055(14) 0.0504(4) Uani 1 1 d .
H1O3 H 0.401(2) 0.900(2) 0.826(2) 0.049(7) Uiso 1 1 d .
O4 O 0.12669(15) 0.71164(14) 1.20017(11) 0.0496(4) Uani 1 1 d .
O5 O 0.03548(12) 0.57614(12) 1.01684(11) 0.0373(3) Uani 1 1 d .
O6 O 0.03699(11) 0.66069(12) 0.80387(10) 0.0343(3) Uani 1 1 d .
O7 O 0.27786(14) 1.09809(13) 1.05830(12) 0.0484(4) Uani 1 1 d .
Si Si 0.41341(8) 0.50069(8) 0.50342(6) 0.0693(2) Uani 1 1 d .

loop_
_atom_site_aniso_label
_atom_site_aniso_U_11
_atom_site_aniso_U_22
_atom_site_aniso_U_33
_atom_site_aniso_U_23
_atom_site_aniso_U_13
_atom_site_aniso_U_12
C1 0.0312(9) 0.0290(9) 0.0249(8) -0.0005(7) 0.0077(7) -0.0034(7)
C2 0.0325(9) 0.0321(9) 0.0268(8) 0.0007(7) 0.0100(7) -0.0014(8)
C3 0.0392(10) 0.0399(11) 0.0295(9) 0.0010(8) 0.0149(8) 0.0046(8)
C4 0.0438(10) 0.0413(11) 0.0242(8) 0.0067(8) 0.0123(7) 0.0072(8)
C5 0.0380(10) 0.0389(10) 0.0305(8) 0.0034(8) 0.0096(7) 0.0103(8)
C6 0.0348(9) 0.0398(11) 0.0280(9) 0.0000(7) 0.0139(7) 0.0040(8)
C7 0.0720(16) 0.095(2) 0.0376(11) 0.0209(12) 0.0277(11) 0.0492(16)
C8 0.0357(10) 0.0439(11) 0.0334(9) -0.0001(8) 0.0098(8) 0.0063(9)
C9 0.0357(10) 0.0417(11) 0.0382(10) 0.0035(9) 0.0080(8) 0.0072(8)
C10 0.0461(12) 0.0495(13) 0.0466(11) -0.0052(10) 0.0071(9) 0.0114(10)
C11 0.098(3) 0.119(4) 0.225(6) -0.104(4) 0.003(3) 0.013(3)
C12 0.315(7) 0.139(4) 0.065(2) 0.011(2) 0.075(3) 0.116(5)
C13 0.078(2) 0.125(3) 0.094(2) -0.023(2) 0.0237(17) 0.046(2)
C14 0.0291(8) 0.0286(9) 0.0273(8) 0.0003(7) 0.0075(7) 0.0009(7)
C15 0.0350(9) 0.0319(9) 0.0267(8) -0.0011(7) 0.0086(7) -0.0033(8)
C16 0.0437(11) 0.0393(11) 0.0240(8) -0.0021(7) 0.0078(7) -0.0074(8)
C17 0.0462(11) 0.0364(10) 0.0268(9) 0.0026(8) 0.0113(8) -0.0032(9)
C18 0.0398(10) 0.0277(9) 0.0286(9) 0.0028(7) 0.0118(7) -0.0010(7)
C19 0.0353(9) 0.0279(9) 0.0261(8) -0.0023(7) 0.0097(7) 0.0008(7)
C20 0.139(3) 0.083(2) 0.0291(11) -0.0124(12) 0.0365(14) -0.057(2)
C21 0.0684(16) 0.0305(12) 0.0850(18) 0.0055(11) 0.0367(14) 0.0039(11)
C22 0.0425(11) 0.0511(13) 0.0366(10) -0.0075(9) 0.0100(8) -0.0066(10)
C23 0.0352(9) 0.0373(10) 0.0276(8) -0.0037(8) 0.0046(7) -0.0061(8)
C24 0.0485(12) 0.0415(12) 0.0482(12) -0.0069(9) 0.0168(9) -0.0152(10)
C25 0.0841(18) 0.0643(16) 0.0650(15) -0.0257(13) 0.0382(14) -0.0453(15)
C26 0.0712(17) 0.0430(13) 0.0607(14) -0.0014(11) 0.0174(12) -0.0140(12)
C27 0.090(2) 0.0540(17) 0.128(3) -0.0004(19) 0.010(2) 0.0012(17)
C28 0.096(2) 0.0491(15) 0.0778(18) 0.0016(14) 0.0214(16) -0.0271(15)
N 0.0448(9) 0.0358(9) 0.0427(9) -0.0021(7) 0.0188(7) -0.0110(7)
O1 0.0597(9) 0.0660(10) 0.0302(7) 0.0139(7) 0.0167(6) 0.0324(8)
O2 0.0680(10) 0.0655(10) 0.0299(7) 0.0169(7) 0.0217(7) 0.0336(9)
O3 0.0335(8) 0.0562(10) 0.0572(9) -0.0167(8) 0.0039(7) 0.0065(7)
O4 0.0779(11) 0.0478(9) 0.0245(6) 0.0016(6) 0.0157(7) -0.0163(8)
O5 0.0473(8) 0.0290(7) 0.0385(7) 0.0025(5) 0.0167(6) -0.0040(6)
O6 0.0409(7) 0.0352(7) 0.0284(6) -0.0067(5) 0.0118(5) -0.0070(6)
O7 0.0630(9) 0.0447(9) 0.0425(8) -0.0157(7) 0.0229(7) -0.0239(7)
Si 0.0806(5) 0.0693(5) 0.0519(4) -0.0177(3) 0.0060(3) 0.0360(4)

loop_
_atom_type_symbol
_atom_type_description
_atom_type_scat_dispersion_real
_atom_type_scat_dispersion_imag
_atom_type_scat_source
C C 0.0033 0.0016 'International Tables Vol C Tables 4.2.6.8 and 6.1.1.4'
H H 0 0 'International Tables Vol C Tables 4.2.6.8 and 6.1.1.4'
N N 0.0061 0.0033 'International Tables Vol C Tables 4.2.6.8 and 6.1.1.4'
O O 0.0106 0.006 'International Tables Vol C Tables 4.2.6.8 and 6.1.1.4'
Si Si 0.0817 0.0704 'International Tables Vol C Tables 4.2.6.8 and 6.1.1.4'

loop_
_geom_angle_atom_site_label_1
_geom_angle_atom_site_label_2
_geom_angle_atom_site_label_3
_geom_angle
C2 C1 C6 120.71(16)
C2 C1 C14 122.05(16)
C6 C1 C14 117.19(15)
C1 C2 C3 120.30(17)
C1 C2 C8 120.42(15)
C3 C2 C8 118.99(15)
C4 C3 C2 117.79(16)
C4 C3 H3 121.1
C2 C3 H3 121.1
C3 C4 O2 128.43(17)
C3 C4 C5 122.10(17)
O2 C4 C5 109.48(16)
O1 C5 C6 128.21(16)
O1 C5 C4 110.01(15)
C6 C5 C4 121.78(17)
C5 C6 C1 117.32(16)
C5 C6 H6 121.3
C1 C6 H6 121.3
O2 C7 O1 108.92(17)
O2 C7 H7A 109.9
O1 C7 H7A 109.9
O2 C7 H7B 109.9
O1 C7 H7B 109.9
H7A C7 H7B 108.3
O3 C8 C9 107.92(16)
O3 C8 C2 110.16(16)
C9 C8 C2 112.87(16)
O3 C8 H8 108.6
C9 C8 H8 108.6
C2 C8 H8 108.6
C10 C9 C8 178.4(2)
C9 C10 Si 174.9(2)
Si C11 H11A 109.5
Si C11 H11B 109.5
H11A C11 H11B 109.5
Si C11 H11C 109.5
H11A C11 H11C 109.5
H11B C11 H11C 109.5
Si C12 H12A 109.5
Si C12 H12B 109.5
H12A C12 H12B 109.5
Si C12 H12C 109.5
H12A C12 H12C 109.5
H12B C12 H12C 109.5
Si C13 H13A 109.5
Si C13 H13B 109.5
H13A C13 H13B 109.5
Si C13 H13C 109.5
H13A C13 H13C 109.5
H13B C13 H13C 109.5
C15 C14 C19 117.60(15)
C15 C14 C1 123.86(15)
C19 C14 C1 118.24(15)
C16 C15 C14 120.91(16)
C16 C15 C23 117.59(16)
C14 C15 C23 121.50(15)
C17 C16 C15 120.66(16)
C17 C16 H16 119.7
C15 C16 H16 119.7
O4 C17 C16 124.82(17)
O4 C17 C18 115.92(17)
C16 C17 C18 119.27(16)
O5 C18 C17 119.60(15)
O5 C18 C19 120.46(16)
C17 C18 C19 119.89(17)
O6 C19 C18 119.28(15)
O6 C19 C14 119.30(15)
C18 C19 C14 121.42(16)
O4 C20 H20A 109.5
O4 C20 H20B 109.5
H20A C20 H20B 109.5
O4 C20 H20C 109.5
H20A C20 H20C 109.5
H20B C20 H20C 109.5
O5 C21 H21A 109.5
O5 C21 H21B 109.5
H21A C21 H21B 109.5
O5 C21 H21C 109.5
H21A C21 H21C 109.5
H21B C21 H21C 109.5
O6 C22 H22A 109.5
O6 C22 H22B 109.5
H22A C22 H22B 109.5
O6 C22 H22C 109.5
H22A C22 H22C 109.5
H22B C22 H22C 109.5
N C23 O7 117.68(17)
N C23 C15 127.18(17)
O7 C23 C15 115.01(15)
N C24 C26 111.43(18)
N C24 C25 103.25(17)
C26 C24 C25 116.2(2)
N C24 H24 108.6
C26 C24 H24 108.6
C25 C24 H24 108.6
O7 C25 C24 104.21(17)
O7 C25 H25A 110.9
C24 C25 H25A 110.9
O7 C25 H25B 110.9
C24 C25 H25B 110.9
H25A C25 H25B 108.9
C27 C26 C24 114.1(2)
C27 C26 C28 111.1(3)
C24 C26 C28 110.4(2)
C27 C26 H26 106.9
C24 C26 H26 106.9
C28 C26 H26 106.9
C26 C27 H27A 109.5
C26 C27 H27B 109.5
H27A C27 H27B 109.5
C26 C27 H27C 109.5
H27A C27 H27C 109.5
H27B C27 H27C 109.5
C26 C28 H28A 109.5
C26 C28 H28B 109.5
H28A C28 H28B 109.5
C26 C28 H28C 109.5
H28A C28 H28C 109.5
H28B C28 H28C 109.5
C23 N C24 107.60(16)
C5 O1 C7 105.58(15)
C4 O2 C7 106.01(14)
C8 O3 H1O3 104.8(17)
C17 O4 C20 116.43(17)
C18 O5 C21 112.90(14)
C19 O6 C22 112.52(14)
C23 O7 C25 106.45(16)
C12 Si C13 116.0(2)
C12 Si C10 111.12(16)
C13 Si C10 106.87(13)
C12 Si C11 108.7(3)
C13 Si C11 105.8(2)
C10 Si C11 108.06(17)

loop_
_geom_bond_atom_site_label_1
_geom_bond_atom_site_label_2
_geom_bond_distance
C1 C2 1.400(2)
C1 C6 1.401(3)
C1 C14 1.504(2)
C2 C3 1.409(2)
C2 C8 1.512(3)
C3 C4 1.356(3)
C3 H3 0.95
C4 O2 1.376(2)
C4 C5 1.381(3)
C5 O1 1.374(2)
C5 C6 1.376(2)
C6 H6 0.95
C7 O2 1.416(3)
C7 O1 1.423(2)
C7 H7A 0.99
C7 H7B 0.99
C8 O3 1.432(3)
C8 C9 1.472(3)
C8 H8 1
C9 C10 1.199(3)
C10 Si 1.843(2)
C11 Si 1.899(5)
C11 H11A 0.98
C11 H11B 0.98
C11 H11C 0.98
C12 Si 1.803(4)
C12 H12A 0.98
C12 H12B 0.98
C12 H12C 0.98
C13 Si 1.823(3)
C13 H13A 0.98
C13 H13B 0.98
C13 H13C 0.98
C14 C15 1.400(2)
C14 C19 1.404(2)
C15 C16 1.394(2)
C15 C23 1.475(3)
C16 C17 1.388(3)
C16 H16 0.95
C17 O4 1.355(2)
C17 C18 1.393(3)
C18 O5 1.376(2)
C18 C19 1.395(2)
C19 O6 1.376(2)
C20 O4 1.424(3)
C20 H20A 0.98
C20 H20B 0.98
C20 H20C 0.98
C21 O5 1.411(3)
C21 H21A 0.98
C21 H21B 0.98
C21 H21C 0.98
C22 O6 1.440(2)
C22 H22A 0.98
C22 H22B 0.98
C22 H22C 0.98
C23 N 1.271(2)
C23 O7 1.355(2)
C24 N 1.482(3)
C24 C26 1.522(3)
C24 C25 1.541(3)
C24 H24 1
C25 O7 1.448(3)
C25 H25A 0.99
C25 H25B 0.99
C26 C27 1.492(5)
C26 C28 1.537(4)
C26 H26 1
C27 H27A 0.98
C27 H27B 0.98
C27 H27C 0.98
C28 H28A 0.98
C28 H28B 0.98
C28 H28C 0.98
O3 H1O3 0.82(3)

loop_
_geom_hbond_atom_site_label_D
_geom_hbond_atom_site_label_H
_geom_hbond_atom_site_label_A
_geom_hbond_distance_DH
_geom_hbond_distance_HA
_geom_hbond_distance_DA
_geom_hbond_angle_DHA
O3 H1O3 N 0.82(3) 2.01(3) 2.829(2) 178(3)

loop_
_geom_torsion_atom_site_label_1
_geom_torsion_atom_site_label_2
_geom_torsion_atom_site_label_3
_geom_torsion_atom_site_label_4
_geom_torsion
C6 C1 C2 C3 -0.6(3)
C14 C1 C2 C3 176.74(17)
C6 C1 C2 C8 173.29(17)
C14 C1 C2 C8 -9.4(3)
C1 C2 C3 C4 -0.3(3)
C8 C2 C3 C4 -174.23(18)
C2 C3 C4 O2 -178.8(2)
C2 C3 C4 C5 0.7(3)
C3 C4 C5 O1 179.77(19)
O2 C4 C5 O1 -0.7(2)
C3 C4 C5 C6 -0.2(3)
O2 C4 C5 C6 179.37(19)
O1 C5 C6 C1 179.39(19)
C4 C5 C6 C1 -0.7(3)
C2 C1 C6 C5 1.0(3)
C14 C1 C6 C5 -176.40(17)
C1 C2 C8 O3 -90.7(2)
C3 C2 C8 O3 83.2(2)
C1 C2 C8 C9 148.60(18)
C3 C2 C8 C9 -37.5(3)
C2 C1 C14 C15 101.6(2)
C6 C1 C14 C15 -81.0(2)
C2 C1 C14 C19 -84.8(2)
C6 C1 C14 C19 92.6(2)
C19 C14 C15 C16 -4.4(3)
C1 C14 C15 C16 169.23(17)
C19 C14 C15 C23 174.86(16)
C1 C14 C15 C23 -11.5(3)
C14 C15 C16 C17 3.4(3)
C23 C15 C16 C17 -175.86(18)
C15 C16 C17 O4 -178.7(2)
C15 C16 C17 C18 1.1(3)
O4 C17 C18 O5 -2.0(3)
C16 C17 C18 O5 178.15(17)
O4 C17 C18 C19 175.29(18)
C16 C17 C18 C19 -4.6(3)
O5 C18 C19 O6 1.1(3)
C17 C18 C19 O6 -176.14(17)
O5 C18 C19 C14 -179.19(16)
C17 C18 C19 C14 3.6(3)
C15 C14 C19 O6 -179.36(16)
C1 C14 C19 O6 6.6(2)
C15 C14 C19 C18 0.9(3)
C1 C14 C19 C18 -173.08(17)
C16 C15 C23 N 144.4(2)
C14 C15 C23 N -34.9(3)
C16 C15 C23 O7 -31.3(2)
C14 C15 C23 O7 149.45(17)
N C24 C25 O7 -8.8(3)
C26 C24 C25 O7 113.5(2)
N C24 C26 C27 57.3(3)
C25 C24 C26 C27 -60.5(3)
N C24 C26 C28 -176.7(2)
C25 C24 C26 C28 65.4(3)
O7 C23 N C24 -3.2(2)
C15 C23 N C24 -178.75(18)
C26 C24 N C23 -118.0(2)
C25 C24 N C23 7.5(2)
C6 C5 O1 C7 -179.8(2)
C4 C5 O1 C7 0.3(3)
O2 C7 O1 C5 0.2(3)
C3 C4 O2 C7 -179.7(2)
C5 C4 O2 C7 0.8(3)
O1 C7 O2 C4 -0.6(3)
C16 C17 O4 C20 20.1(3)
C18 C17 O4 C20 -159.7(2)
C17 C18 O5 C21 -98.0(2)
C19 C18 O5 C21 84.7(2)
C18 C19 O6 C22 75.4(2)
C14 C19 O6 C22 -104.35(19)
N C23 O7 C25 -2.9(3)
C15 C23 O7 C25 173.1(2)
C24 C25 O7 C23 7.3(3)
